data_2218662
loop_
_publ_author_name
'Mikhaylichenko, Yuliya M.'
'Haukka, Matti'
'Pavlenko, Vadim O.'
'Fritsky, Igor O.'
'Iskenderov, Turganbay S.'

_publ_section_title
;
 Hexakis(dimethyl sulfoxide-\k<i>O</i>)chromium(III) trichloride
;
_journal_coeditor_code CV2410
_journal_issue 7
_journal_name_full 'Acta Crystallographica Section E'
_journal_page_first m904
_journal_paper_doi 10.1107/S1600536808016784
_journal_volume 64
_journal_year 2008
_chemical_formula_iupac '[Cr (C2 H6 O S)6] Cl3'
_chemical_formula_moiety 'C12 H36 Cr O6 S6 3+ , 3Cl -'
_chemical_formula_sum 'C12 H36 Cl3 Cr O6 S6'
_chemical_formula_weight 627.12
_chemical_name_systematic
;
Hexakis(dimethyl sulfoxide-\kO)chromium(III) trichloride
;
_space_group_IT_number 148
_symmetry_cell_setting trigonal
_symmetry_space_group_name_Hall '-R 3'
_symmetry_space_group_name_H-M 'R -3 :H'
_atom_sites_solution_hydrogens geom
_atom_sites_solution_primary direct
_atom_sites_solution_secondary difmap
_audit_creation_method SHELXL97
_cell_angle_alpha 90.00
_cell_angle_beta 90.00
_cell_angle_gamma 120.00
_cell_formula_units_Z 3
_cell_length_a 10.5499(6)
_cell_length_b 10.5499(6)
_cell_length_c 21.1370(13)
_cell_measurement_reflns_used 6073
_cell_measurement_temperature 120(2)
_cell_measurement_theta_max 27.48
_cell_measurement_theta_min 1.00
_cell_volume 2037.4(2)
_computing_cell_refinement 'DENZO/SCALEPACK (Otwinowski & Minor, 1997)'
_computing_data_collection 'APEX2 (Bruker, 2004)'
_computing_data_reduction 'DENZO/SCALEPACK (Otwinowski & Minor, 1997)'
_computing_molecular_graphics 'ORTEP-3 for Windows (Farrugia, 1997)'
_computing_publication_material 'SHELXL97 (Sheldrick, 2008)'
_computing_structure_refinement 'SHELXL97 (Sheldrick, 2008)'
_computing_structure_solution 'SIR2004 (Burla <i>et al.</i>,  2005)'
_diffrn_ambient_temperature 120(2)
_diffrn_detector_area_resol_mean 9
_diffrn_measured_fraction_theta_full 1.000
_diffrn_measured_fraction_theta_max 0.994
_diffrn_measurement_device '95mm CCD camera on \k-goniostat'
_diffrn_measurement_device_type 'Nonius KappaCCD'
_diffrn_measurement_method '\f scans and \w scans with \k offset'
_diffrn_radiation_monochromator 'horizontally mounted graphite crystal'
_diffrn_radiation_source 'fine-focus sealed tube'
_diffrn_radiation_type MoK\a
_diffrn_radiation_wavelength 0.71073
_diffrn_reflns_av_R_equivalents 0.0513
_diffrn_reflns_av_sigmaI/netI 0.0286
_diffrn_reflns_limit_h_max 13
_diffrn_reflns_limit_h_min -13
_diffrn_reflns_limit_k_max 13
_diffrn_reflns_limit_k_min -13
_diffrn_reflns_limit_l_max 27
_diffrn_reflns_limit_l_min -26
_diffrn_reflns_number 10865
_diffrn_reflns_theta_full 25.00
_diffrn_reflns_theta_max 27.60
_diffrn_reflns_theta_min 2.43
_exptl_absorpt_coefficient_mu 1.202
_exptl_absorpt_correction_T_max 0.7951
_exptl_absorpt_correction_T_min 0.6882
_exptl_absorpt_correction_type multi-scan
_exptl_absorpt_process_details '(North <i>et al.</i>,  1968)'
_exptl_crystal_colour green
_exptl_crystal_density_diffrn 1.533
_exptl_crystal_density_method 'not measured'
_exptl_crystal_description block
_exptl_crystal_F_000 981
_exptl_crystal_size_max 0.34
_exptl_crystal_size_mid 0.29
_exptl_crystal_size_min 0.20
_refine_diff_density_max 0.816
_refine_diff_density_min -0.483
_refine_ls_extinction_method none
_refine_ls_goodness_of_fit_ref 1.143
_refine_ls_hydrogen_treatment constr
_refine_ls_matrix_type full
_refine_ls_number_parameters 46
_refine_ls_number_reflns 1044
_refine_ls_number_restraints 0
_refine_ls_restrained_S_all 1.143
_refine_ls_R_factor_all 0.0561
_refine_ls_R_factor_gt 0.0415
_refine_ls_shift/su_max 0.000
_refine_ls_shift/su_mean 0.000
_refine_ls_structure_factor_coef Fsqd
_refine_ls_weighting_details 'calc w = 1/[\s^2^(Fo^2^)+(0.0789P)^2^+3.3338P] where P=(Fo^2^+2Fc^2^)/3'
_refine_ls_weighting_scheme calc
_refine_ls_wR_factor_gt 0.1253
_refine_ls_wR_factor_ref 0.1348
_reflns_number_gt 855
_reflns_number_total 1044
_reflns_threshold_expression I>2\s(I)
_cod_data_source_file cv2410.cif
_cod_data_source_block I
_cod_original_sg_symbol_H-M R-3
_cod_database_code 2218662
_cod_database_fobs_code 2218662

loop_
_symmetry_equiv_pos_as_xyz
'x, y, z'
'-y, x-y, z'
'-x+y, -x, z'
'x+2/3, y+1/3, z+1/3'
'-y+2/3, x-y+1/3, z+1/3'
'-x+y+2/3, -x+1/3, z+1/3'
'x+1/3, y+2/3, z+2/3'
'-y+1/3, x-y+2/3, z+2/3'
'-x+y+1/3, -x+2/3, z+2/3'
'-x, -y, -z'
'y, -x+y, -z'
'x-y, x, -z'
'-x+2/3, -y+1/3, -z+1/3'
'y+2/3, -x+y+1/3, -z+1/3'
'x-y+2/3, x+1/3, -z+1/3'
'-x+1/3, -y+2/3, -z+2/3'
'y+1/3, -x+y+2/3, -z+2/3'
'x-y+1/3, x+2/3, -z+2/3'

loop_
_atom_site_type_symbol
_atom_site_label
_atom_site_fract_x
_atom_site_fract_y
_atom_site_fract_z
_atom_site_U_iso_or_equiv
_atom_site_adp_type
_atom_site_calc_flag
_atom_site_refinement_flags
_atom_site_occupancy
Cr Cr1 0.3333 0.6667 0.1667 0.0214(3) Uani d S 1
Cl Cl1 0.0000 0.0000 0.0000 0.0324(5) Uani d S 1
Cl Cl2 0.0000 0.0000 0.25064(7) 0.0416(4) Uani d S 1
S S1 0.24193(8) 0.38772(8) 0.08860(4) 0.0261(3) Uani d . 1
O O1 0.3687(2) 0.5325(2) 0.11455(10) 0.0270(5) Uani d . 1
C C1 0.3083(4) 0.3721(4) 0.01371(16) 0.0336(7) Uani d . 1
H H1A 0.3141 0.4485 -0.0145 0.050 Uiso calc R 1
H H1B 0.2416 0.2757 -0.0044 0.050 Uiso calc R 1
H H1C 0.4058 0.3834 0.0186 0.050 Uiso calc R 1
C C2 0.2577(4) 0.2497(4) 0.12936(18) 0.0384(8) Uani d . 1
H H2A 0.3576 0.2670 0.1248 0.058 Uiso calc R 1
H H2B 0.1883 0.1538 0.1116 0.058 Uiso calc R 1
H H2C 0.2360 0.2518 0.1743 0.058 Uiso calc R 1

loop_
_atom_site_aniso_label
_atom_site_aniso_U_11
_atom_site_aniso_U_22
_atom_site_aniso_U_33
_atom_site_aniso_U_12
_atom_site_aniso_U_13
_atom_site_aniso_U_23
Cr1 0.0165(4) 0.0165(4) 0.0311(6) 0.00824(19) 0.000 0.000
Cl1 0.0245(6) 0.0245(6) 0.0480(11) 0.0123(3) 0.000 0.000
Cl2 0.0421(6) 0.0421(6) 0.0405(9) 0.0211(3) 0.000 0.000
S1 0.0221(4) 0.0207(4) 0.0346(5) 0.0099(3) -0.0004(3) -0.0004(3)
O1 0.0202(10) 0.0222(10) 0.0374(12) 0.0096(9) -0.0015(8) -0.0045(8)
C1 0.0339(17) 0.0279(16) 0.0331(17) 0.0111(13) 0.0028(13) -0.0017(13)
C2 0.045(2) 0.0278(16) 0.044(2) 0.0196(15) -0.0007(16) 0.0063(14)

loop_
_atom_type_symbol
_atom_type_description
_atom_type_scat_dispersion_real
_atom_type_scat_dispersion_imag
_atom_type_scat_source
C C 0.0033 0.0016 'International Tables Vol C Tables 4.2.6.8 and 6.1.1.4'
H H 0.0000 0.0000 'International Tables Vol C Tables 4.2.6.8 and 6.1.1.4'
Cl Cl 0.1484 0.1585 'International Tables Vol C Tables 4.2.6.8 and 6.1.1.4'
Cr Cr 0.3209 0.6236 'International Tables Vol C Tables 4.2.6.8 and 6.1.1.4'
O O 0.0106 0.0060 'International Tables Vol C Tables 4.2.6.8 and 6.1.1.4'
S S 0.1246 0.1234 'International Tables Vol C Tables 4.2.6.8 and 6.1.1.4'

loop_
_geom_angle_atom_site_label_1
_geom_angle_atom_site_label_2
_geom_angle_atom_site_label_3
_geom_angle_site_symmetry_1
_geom_angle_site_symmetry_3
_geom_angle
O1 Cr1 O1 3_565 15 180.0
O1 Cr1 O1 3_565 2_665 91.81(9)
O1 Cr1 O1 15 2_665 88.19(9)
O1 Cr1 O1 3_565 . 91.81(9)
O1 Cr1 O1 15 . 88.19(9)
O1 Cr1 O1 2_665 . 91.81(9)
O1 Cr1 O1 3_565 14_455 88.19(9)
O1 Cr1 O1 15 14_455 91.81(9)
O1 Cr1 O1 2_665 14_455 180.0
O1 Cr1 O1 . 14_455 88.19(9)
O1 Cr1 O1 3_565 13_565 88.19(9)
O1 Cr1 O1 15 13_565 91.81(9)
O1 Cr1 O1 2_665 13_565 88.19(9)
O1 Cr1 O1 . 13_565 179.9990(10)
O1 Cr1 O1 14_455 13_565 91.81(9)
O1 S1 C2 . . 104.46(15)
O1 S1 C1 . . 102.86(14)
C2 S1 C1 . . 98.87(17)
S1 O1 Cr1 . . 121.86(12)
S1 C1 H1A . . 109.5
S1 C1 H1B . . 109.5
H1A C1 H1B . . 109.5
S1 C1 H1C . . 109.5
H1A C1 H1C . . 109.5
H1B C1 H1C . . 109.5
S1 C2 H2A . . 109.5
S1 C2 H2B . . 109.5
H2A C2 H2B . . 109.5
S1 C2 H2C . . 109.5
H2A C2 H2C . . 109.5
H2B C2 H2C . . 109.5

loop_
_geom_bond_atom_site_label_1
_geom_bond_atom_site_label_2
_geom_bond_site_symmetry_2
_geom_bond_distance
Cr1 O1 3_565 1.972(2)
Cr1 O1 15 1.971(2)
Cr1 O1 2_665 1.971(2)
Cr1 O1 . 1.970(2)
Cr1 O1 14_455 1.971(2)
Cr1 O1 13_565 1.971(2)
S1 O1 . 1.542(2)
S1 C2 . 1.770(3)
S1 C1 . 1.772(3)
C1 H1A . 0.9800
C1 H1B . 0.9800
C1 H1C . 0.9800
C2 H2A . 0.9800
C2 H2B . 0.9800
C2 H2C . 0.9800

loop_
_geom_hbond_atom_site_label_D
_geom_hbond_atom_site_label_H
_geom_hbond_atom_site_label_A
_geom_hbond_site_symmetry_A
_geom_hbond_distance_DH
_geom_hbond_distance_HA
_geom_hbond_distance_DA
_geom_hbond_angle_DHA
_geom_hbond_publ_flag
C1 H1B Cl1 . 0.98 2.75 3.647(3) 152.9 yes
C1 H1A Cl2 7_554 0.98 2.64 3.614(4) 175.6 yes

loop_
_geom_torsion_atom_site_label_1
_geom_torsion_atom_site_label_2
_geom_torsion_atom_site_label_3
_geom_torsion_atom_site_label_4
_geom_torsion_site_symmetry_1
_geom_torsion
C2 S1 O1 Cr1 . -112.64(17)
C1 S1 O1 Cr1 . 144.52(16)
O1 Cr1 O1 S1 3_565 -39.13(18)
O1 Cr1 O1 S1 15 140.87(18)
O1 Cr1 O1 S1 2_665 -131.00(10)
O1 Cr1 O1 S1 14_455 49.00(10)
